data_7119741
loop_
_publ_author_name
'Karak, Suvendu'
'Kumar, Sushil'
'Bera, Saibal'
'D\'iaz, David D\'iaz'
'Banerjee, Subhrashis'
'Vanka, Kumar'
'Banerjee, Rahul'

_publ_section_title
;
 Interplaying anions in a supramolecular metallohydrogel to form metal
 organic frameworks.
;
_journal_issue 26
_journal_name_full 'Chemical communications (Cambridge, England)'
_journal_page_first 3705
_journal_page_last 3708
_journal_paper_doi 10.1039/c7cc00539c
_journal_volume 53
_journal_year 2017
_chemical_formula_moiety 'C24 H24 N6 O6, 4(C2 H6 O S)'
_chemical_formula_sum 'C32 H48 N6 O10 S4'
_chemical_formula_weight 805.00
_chemical_name_common TpEDA
_chemical_name_systematic
;
 ? 
;
_space_group_crystal_system monoclinic
_space_group_IT_number 15
_space_group_name_Hall '-C 2yc'
_space_group_name_H-M_alt 'C 1 2/c 1'
_symmetry_space_group_name_Hall '-C 2yc'
_symmetry_space_group_name_H-M 'C 1 2/c 1'
_atom_sites_solution_hydrogens geom
_atom_sites_solution_primary direct
_atom_sites_solution_secondary difmap
_audit_block_doi 10.5517/ccdc.csd.cc1my6pg
_audit_creation_date 2016-11-10
_audit_creation_method
;
Olex2 1.2
(compiled 2016.11.07 svn.r3352 for OlexSys, GUI svn.r5261)
;
_audit_update_record
;
2016-11-16 deposited with the CCDC.
2017-02-28 downloaded from the CCDC.
;
_cell_angle_alpha 90.00
_cell_angle_beta 109.934(17)
_cell_angle_gamma 90.00
_cell_formula_units_Z 4
_cell_length_a 18.165(3)
_cell_length_b 10.8543(10)
_cell_length_c 20.384(3)
_cell_measurement_reflns_used 1719
_cell_measurement_temperature 298(2)
_cell_measurement_theta_max 28.9090
_cell_measurement_theta_min 3.8300
_cell_volume 3778.3(10)
_computing_cell_refinement 'CrysAlisPro 1.171.38.43d (Rigaku OD, 2015)'
_computing_data_collection 'CrysAlisPro 1.171.38.43d (Rigaku OD, 2015)'
_computing_data_reduction 'CrysAlisPro 1.171.38.43d (Rigaku OD, 2015)'
_computing_molecular_graphics 'Olex2 (Dolomanov et al., 2009)'
_computing_publication_material 'Olex2 (Dolomanov et al., 2009)'
_computing_structure_refinement 'ShelXL (Sheldrick, 2015)'
_computing_structure_solution 'ShelXS (Sheldrick, 2008)'
_diffrn_ambient_temperature 298(2)
_diffrn_detector 'CCD plate'
_diffrn_detector_area_resol_mean 16.1640
_diffrn_detector_type Eos
_diffrn_measured_fraction_theta_full 0.9986
_diffrn_measured_fraction_theta_max 0.846
_diffrn_measurement_details
;
List of Runs (angles in degrees, time in seconds):

  # Type    Start    End  Width  t~exp~   \w     \q     \k     \f   Frames
#--------------------------------------------------------------------------
  1  \w    -48.00  44.00   1.00   61.30    --   20.06 -77.00 -90.00   92
  2  \w    -12.00  64.00   1.00   61.30    --   20.06 -99.00  60.00   76
  3  \w     56.00  82.00   1.00   61.30    --   20.06-178.00  90.00   26
  4  \w    -87.00 -49.00   1.00   61.30    --  -20.37 -37.00 120.00   38
;
_diffrn_measurement_device 'four-circle diffractometer'
_diffrn_measurement_device_type 'SuperNova, Dual, Cu at zero, Eos'
_diffrn_measurement_method '\w scans'
_diffrn_orient_matrix_type 'CrysAlisPro convention (1999,Acta A55,543-557)'
_diffrn_orient_matrix_UB_11 -0.0265822000
_diffrn_orient_matrix_UB_12 -0.0397868000
_diffrn_orient_matrix_UB_13 0.0080789000
_diffrn_orient_matrix_UB_21 0.0308175000
_diffrn_orient_matrix_UB_22 -0.0421371000
_diffrn_orient_matrix_UB_23 0.0156836000
_diffrn_orient_matrix_UB_31 0.0080572000
_diffrn_orient_matrix_UB_32 0.0301103000
_diffrn_orient_matrix_UB_33 0.0326999000
_diffrn_radiation_monochromator mirror
_diffrn_radiation_probe x-ray
_diffrn_radiation_type MoK\a
_diffrn_radiation_wavelength 0.71073
_diffrn_reflns_av_R_equivalents 0.0566
_diffrn_reflns_av_unetI/netI 0.0786
_diffrn_reflns_limit_h_max 13
_diffrn_reflns_limit_h_min -24
_diffrn_reflns_limit_k_max 14
_diffrn_reflns_limit_k_min -12
_diffrn_reflns_limit_l_max 27
_diffrn_reflns_limit_l_min -15
_diffrn_reflns_number 7609
_diffrn_reflns_theta_full 29.24
_diffrn_reflns_theta_max 29.24
_diffrn_reflns_theta_min 3.35
_diffrn_source 'micro-focus sealed X-ray tube'
_diffrn_source_type 'SuperNova (Mo) X-ray Source'
_exptl_absorpt_coefficient_mu 0.314
_exptl_absorpt_correction_T_max 0.910
_exptl_absorpt_correction_T_min 0.894
_exptl_absorpt_correction_type multi-scan
_exptl_absorpt_process_details
;
CrysAlisPro 1.171.38.43d (Rigaku Oxford Diffraction, 2015)
Empirical absorption correction using spherical harmonics,
 implemented in SCALE3 ABSPACK scaling algorithm.
;
_exptl_crystal_colour colorless
_exptl_crystal_density_diffrn 1.415
_exptl_crystal_density_method 'not measured'
_exptl_crystal_description block
_exptl_crystal_F_000 1704
_exptl_crystal_size_max 0.4
_exptl_crystal_size_mid 0.3
_exptl_crystal_size_min 0.3
_refine_diff_density_max 0.698
_refine_diff_density_min -0.660
_refine_diff_density_rms 0.103
_refine_ls_extinction_method none
_refine_ls_goodness_of_fit_ref 1.034
_refine_ls_hydrogen_treatment constr
_refine_ls_matrix_type full
_refine_ls_number_parameters 239
_refine_ls_number_reflns 5143
_refine_ls_number_restraints 0
_refine_ls_restrained_S_all 1.034
_refine_ls_R_factor_all 0.1434
_refine_ls_R_factor_gt 0.1026
_refine_ls_shift/su_max 0.000
_refine_ls_shift/su_mean 0.000
_refine_ls_structure_factor_coef Fsqd
_refine_ls_weighting_details 'calc w=1/[\s^2^(Fo^2^)+(0.1791P)^2^+4.5972P] where P=(Fo^2^+2Fc^2^)/3'
_refine_ls_weighting_scheme calc
_refine_ls_wR_factor_gt 0.2777
_refine_ls_wR_factor_ref 0.3271
_reflns_number_gt 4613
_reflns_number_total 5143
_reflns_threshold_expression >2sigma(I)
_cod_data_source_file c7cc00539c2.cif
_cod_data_source_block TpEDA
_cod_depositor_comments 'Adding full bibliography for 7119741--7119744.cif.'
_cod_database_code 7119741
_chemical_oxdiff_formula 'C10 H10 N10 O10'
_reflns_odcompleteness_completeness 99.56
_reflns_odcompleteness_iscentric 1
_reflns_odcompleteness_theta 26.32
_olex2_refinement_description
;
1. Fixed Uiso
 At 1.2 times of:
  All C(H) groups, All C(H,H) groups, All N(H) groups
 At 1.5 times of:
  All C(H,H,H) groups
2.a Secondary CH2 refined with riding coordinates:
 C16(H16a,H16b), C17(H17a,H17b), C18(H18a,H18b)
2.b Aromatic/amide H refined with riding coordinates:
 N2(H2), N4(H4), N6(H6), C7(H7), C10(H10), C13(H13)
2.c Idealised Me refined as rotating group:
 C20(H20a,H20b,H20c), C22(H22a,H22b,H22c), C23(H23a,H23b,H23c), C24(H24a,H24b,
 H24c)
;
_olex2_date_sample_data_collection 1476527428.97
_olex2_submission_special_instructions 'No special instructions were received'
_oxdiff_exptl_absorpt_empirical_details
;
Empirical correction (ABSPACK) includes:
- Absorption correction using spherical harmonics
- Frame scaling
;
_oxdiff_exptl_absorpt_empirical_full_max 4.618
_oxdiff_exptl_absorpt_empirical_full_min 0.512

loop_
_space_group_symop_id
_space_group_symop_operation_xyz
1 'x, y, z'
2 '-x, y, -z+1/2'
3 'x+1/2, y+1/2, z'
4 '-x+1/2, y+1/2, -z+1/2'
5 '-x, -y, -z'
6 'x, -y, z-1/2'
7 '-x+1/2, -y+1/2, -z'
8 'x+1/2, -y+1/2, z-1/2'

loop_
_atom_site_label
_atom_site_type_symbol
_atom_site_fract_x
_atom_site_fract_y
_atom_site_fract_z
_atom_site_U_iso_or_equiv
_atom_site_adp_type
_atom_site_occupancy
_atom_site_calc_flag
_atom_site_refinement_flags_posn
S1 S 0.10687(8) 0.35395(14) 0.08220(7) 0.0634(5) Uani 1 d .
S2 S -0.25912(10) 1.43382(18) 0.06342(9) 0.0813(6) Uani 1 d .
O1 O -0.01121(19) 0.5840(3) 0.14577(19) 0.0527(8) Uani 1 d .
N2 N -0.20636(18) 0.6647(3) 0.19119(19) 0.0396(8) Uani 1 d .
H2 H -0.2323 0.7312 0.1758 0.047 Uiso 1 calc R
O3 O 0.06300(18) 1.0001(3) 0.14467(18) 0.0512(8) Uani 1 d .
N4 N -0.0249(2) 1.1731(3) 0.17666(18) 0.0379(8) Uani 1 d .
H4 H 0.0090 1.1683 0.1559 0.045 Uiso 1 calc R
O5 O -0.18041(17) 0.8982(3) 0.1645(2) 0.0540(9) Uani 1 d .
N6 N -0.13688(19) 0.6450(3) 0.33699(19) 0.0408(8) Uani 1 d .
H6 H -0.1050 0.5861 0.3559 0.049 Uiso 1 calc R
C7 C -0.0704(2) 1.0773(4) 0.1735(2) 0.0377(9) Uani 1 d .
H7 H -0.1165 1.0925 0.1825 0.045 Uiso 1 calc R
C8 C -0.0252(2) 0.6961(4) 0.1513(2) 0.0382(9) Uani 1 d .
C9 C -0.0575(2) 0.9565(4) 0.1584(2) 0.0361(8) Uani 1 d .
C10 C -0.1082(2) 0.7564(4) 0.3400(2) 0.0405(9) Uani 1 d .
H10 H -0.1434 0.8209 0.3353 0.049 Uiso 1 calc R
C11 C 0.0153(2) 0.9195(4) 0.1502(2) 0.0360(9) Uani 1 d .
C12 C -0.1153(2) 0.8654(4) 0.1608(2) 0.0373(9) Uani 1 d .
C13 C -0.1418(2) 0.6481(4) 0.1786(2) 0.0396(9) Uani 1 d .
H13 H -0.1235 0.5675 0.1820 0.047 Uiso 1 calc R
C14 C -0.0966(2) 0.7365(4) 0.1606(2) 0.0352(8) Uani 1 d .
C15 C 0.0321(2) 0.7889(4) 0.1505(2) 0.0349(8) Uani 1 d .
C16 C -0.0289(3) 1.2867(4) 0.2133(2) 0.0455(10) Uani 1 d .
H16A H -0.0814 1.2967 0.2146 0.055 Uiso 1 calc R
H16B H -0.0181 1.3560 0.1879 0.055 Uiso 1 calc R
C17 C -0.2380(2) 0.5788(4) 0.2295(3) 0.0471(11) Uani 1 d .
H17A H -0.2169 0.4973 0.2274 0.056 Uiso 1 calc R
H17B H -0.2944 0.5745 0.2072 0.056 Uiso 1 calc R
C18 C -0.2194(2) 0.6147(5) 0.3035(2) 0.0466(10) Uani 1 d .
H18A H -0.2509 0.6854 0.3060 0.056 Uiso 1 calc R
H18B H -0.2329 0.5474 0.3286 0.056 Uiso 1 calc R
O19 O 0.1243(2) 0.3195(5) 0.15610(19) 0.0760(12) Uani 1 d .
C20 C 0.0044(4) 0.3445(8) 0.0398(3) 0.084(2) Uani 1 d .
H20A H -0.0133 0.2634 0.0460 0.126 Uiso 1 calc GR
H20B H -0.0081 0.3607 -0.0091 0.126 Uiso 1 calc GR
H20C H -0.0211 0.4042 0.0595 0.126 Uiso 1 calc GR
O21 O -0.2205(3) 1.3268(6) 0.1026(3) 0.113(2) Uani 1 d .
C22 C -0.3528(5) 1.3891(9) 0.0086(4) 0.099(2) Uani 1 d .
H22A H -0.3481 1.3258 -0.0226 0.148 Uiso 1 calc GR
H22B H -0.3795 1.4589 -0.0179 0.148 Uiso 1 calc GR
H22C H -0.3821 1.3581 0.0364 0.148 Uiso 1 calc GR
C23 C -0.2211(6) 1.4617(12) -0.0019(5) 0.139(4) Uani 1 d .
H23A H -0.1696 1.4964 0.0179 0.208 Uiso 1 calc GR
H23B H -0.2543 1.5185 -0.0350 0.208 Uiso 1 calc GR
H23C H -0.2181 1.3858 -0.0251 0.208 Uiso 1 calc GR
C24 C 0.1335(6) 0.2265(10) 0.0411(4) 0.123(4) Uani 1 d .
H24A H 0.1896 0.2218 0.0552 0.184 Uiso 1 calc GR
H24B H 0.1119 0.2363 -0.0086 0.184 Uiso 1 calc GR
H24C H 0.1136 0.1522 0.0544 0.184 Uiso 1 calc GR

loop_
_atom_site_aniso_label
_atom_site_aniso_U_11
_atom_site_aniso_U_22
_atom_site_aniso_U_33
_atom_site_aniso_U_23
_atom_site_aniso_U_13
_atom_site_aniso_U_12
S1 0.0614(9) 0.0551(9) 0.0743(9) -0.0002(6) 0.0240(7) -0.0065(6)
S2 0.0785(12) 0.0742(12) 0.0821(10) -0.0163(8) 0.0157(8) -0.0165(8)
O1 0.0446(18) 0.0259(16) 0.094(2) -0.0058(15) 0.0320(17) 0.0033(13)
N2 0.0226(16) 0.0297(18) 0.065(2) 0.0016(15) 0.0131(14) -0.0029(12)
O3 0.0388(17) 0.0335(17) 0.090(2) 0.0040(16) 0.0337(16) 0.0001(13)
N4 0.0375(19) 0.0201(17) 0.0595(19) 0.0027(13) 0.0209(15) 0.0002(13)
O5 0.0284(15) 0.0340(17) 0.104(2) 0.0008(17) 0.0282(16) 0.0050(12)
N6 0.0301(18) 0.0325(19) 0.063(2) 0.0033(15) 0.0192(15) -0.0084(13)
C7 0.0275(19) 0.027(2) 0.057(2) 0.0063(16) 0.0123(16) 0.0072(15)
C8 0.039(2) 0.027(2) 0.046(2) -0.0015(16) 0.0111(16) 0.0043(16)
C9 0.038(2) 0.0221(19) 0.0480(19) 0.0033(15) 0.0147(17) 0.0051(15)
C10 0.036(2) 0.035(2) 0.053(2) 0.0008(17) 0.0195(17) 0.0023(16)
C11 0.029(2) 0.029(2) 0.050(2) 0.0012(16) 0.0132(16) -0.0075(15)
C12 0.0217(18) 0.040(2) 0.048(2) 0.0009(17) 0.0094(15) 0.0001(15)
C13 0.030(2) 0.029(2) 0.054(2) -0.0010(16) 0.0060(16) -0.0021(15)
C14 0.0235(18) 0.031(2) 0.0467(19) -0.0043(16) 0.0069(14) -0.0053(15)
C15 0.0247(19) 0.034(2) 0.049(2) 0.0000(16) 0.0167(15) 0.0053(15)
C16 0.048(3) 0.0179(19) 0.072(3) 0.0036(18) 0.021(2) 0.0086(16)
C17 0.027(2) 0.038(2) 0.078(3) -0.003(2) 0.0202(19) -0.0132(17)
C18 0.026(2) 0.043(3) 0.076(3) -0.001(2) 0.0237(19) -0.0122(17)
O19 0.069(3) 0.094(4) 0.060(2) -0.009(2) 0.0157(18) -0.008(2)
C20 0.071(4) 0.095(6) 0.076(4) -0.001(3) 0.012(3) -0.006(4)
O21 0.092(4) 0.126(5) 0.103(4) 0.044(3) 0.012(3) -0.011(3)
C22 0.091(5) 0.107(7) 0.083(4) 0.009(4) 0.011(4) -0.023(5)
C23 0.118(7) 0.161(10) 0.162(8) 0.090(8) 0.079(7) 0.031(7)
C24 0.151(8) 0.134(8) 0.069(4) -0.013(4) 0.019(4) 0.075(7)

loop_
_atom_type_symbol
_atom_type_description
_atom_type_scat_dispersion_real
_atom_type_scat_dispersion_imag
_atom_type_scat_source
C C 0.0033 0.0016 'International Tables Vol C Tables 4.2.6.8 and 6.1.1.4'
H H 0.0000 0.0000 'International Tables Vol C Tables 4.2.6.8 and 6.1.1.4'
N N 0.0061 0.0033 'International Tables Vol C Tables 4.2.6.8 and 6.1.1.4'
O O 0.0106 0.0060 'International Tables Vol C Tables 4.2.6.8 and 6.1.1.4'
S S 0.1246 0.1234 'International Tables Vol C Tables 4.2.6.8 and 6.1.1.4'

loop_
_citation_id
_citation_doi
_citation_year
1 10.1002/anie.201611260 2017

loop_
_geom_angle_atom_site_label_1
_geom_angle_atom_site_label_2
_geom_angle_atom_site_label_3
_geom_angle
_geom_angle_site_symmetry_1
_geom_angle_site_symmetry_3
O19 S1 C20 107.9(3) . .
O19 S1 C24 106.7(3) . .
C20 S1 C24 97.8(4) . .
O21 S2 C22 108.1(4) . .
O21 S2 C23 108.7(5) . .
C23 S2 C22 96.6(5) . .
C13 N2 H2 117.7 . .
C13 N2 C17 124.5(4) . .
C17 N2 H2 117.7 . .
C7 N4 H4 118.2 . .
C7 N4 C16 123.6(3) . .
C16 N4 H4 118.2 . .
C10 N6 H6 118.0 . .
C10 N6 C18 124.0(4) . .
C18 N6 H6 118.0 . .
N4 C7 H7 116.3 . .
N4 C7 C9 127.4(4) . .
C9 C7 H7 116.3 . .
O1 C8 C14 121.6(4) . .
O1 C8 C15 120.2(4) . .
C14 C8 C15 118.1(4) . .
C7 C9 C11 121.3(4) . .
C7 C9 C12 117.2(4) . .
C11 C9 C12 121.0(3) . .
N6 C10 H10 116.3 . .
N6 C10 C15 127.4(4) . 2
C15 C10 H10 116.3 2 .
O3 C11 C9 120.0(4) . .
O3 C11 C15 121.9(4) . .
C9 C11 C15 118.1(3) . .
O5 C12 C9 120.8(4) . .
O5 C12 C14 120.1(4) . .
C14 C12 C9 119.1(3) . .
N2 C13 H13 116.2 . .
N2 C13 C14 127.7(4) . .
C14 C13 H13 116.2 . .
C12 C14 C8 121.3(3) . .
C13 C14 C8 117.6(4) . .
C13 C14 C12 120.6(4) . .
C10 C15 C8 120.7(4) 2 .
C10 C15 C11 116.8(4) 2 .
C11 C15 C8 121.9(3) . .
N4 C16 C16 111.7(3) . 2
N4 C16 H16A 109.3 . .
N4 C16 H16B 109.3 . .
C16 C16 H16A 109.3 2 .
C16 C16 H16B 109.3 2 .
H16A C16 H16B 107.9 . .
N2 C17 H17A 109.1 . .
N2 C17 H17B 109.1 . .
N2 C17 C18 112.5(4) . .
H17A C17 H17B 107.8 . .
C18 C17 H17A 109.1 . .
C18 C17 H17B 109.1 . .
N6 C18 C17 112.2(3) . .
N6 C18 H18A 109.2 . .
N6 C18 H18B 109.2 . .
C17 C18 H18A 109.2 . .
C17 C18 H18B 109.2 . .
H18A C18 H18B 107.9 . .
S1 C20 H20A 109.5 . .
S1 C20 H20B 109.5 . .
S1 C20 H20C 109.5 . .
H20A C20 H20B 109.5 . .
H20A C20 H20C 109.5 . .
H20B C20 H20C 109.5 . .
S2 C22 H22A 109.5 . .
S2 C22 H22B 109.5 . .
S2 C22 H22C 109.5 . .
H22A C22 H22B 109.5 . .
H22A C22 H22C 109.5 . .
H22B C22 H22C 109.5 . .
S2 C23 H23A 109.5 . .
S2 C23 H23B 109.5 . .
S2 C23 H23C 109.5 . .
H23A C23 H23B 109.5 . .
H23A C23 H23C 109.5 . .
H23B C23 H23C 109.5 . .
S1 C24 H24A 109.5 . .
S1 C24 H24B 109.5 . .
S1 C24 H24C 109.5 . .
H24A C24 H24B 109.5 . .
H24A C24 H24C 109.5 . .
H24B C24 H24C 109.5 . .

loop_
_geom_bond_atom_site_label_1
_geom_bond_atom_site_label_2
_geom_bond_distance
_geom_bond_site_symmetry_2
S1 O19 1.478(4) .
S1 C20 1.768(7) .
S1 C24 1.768(8) .
S2 O21 1.448(6) .
S2 C22 1.756(8) .
S2 C23 1.723(8) .
O1 C8 1.257(5) .
N2 H2 0.8600 .
N2 C13 1.296(5) .
N2 C17 1.454(5) .
O3 C11 1.264(5) .
N4 H4 0.8600 .
N4 C7 1.316(5) .
N4 C16 1.455(5) .
O5 C12 1.261(5) .
N6 H6 0.8600 .
N6 C10 1.309(6) .
N6 C18 1.457(5) .
C7 H7 0.9300 .
C7 C9 1.386(6) .
C8 C14 1.442(6) .
C8 C15 1.452(6) .
C9 C11 1.446(5) .
C9 C12 1.455(5) .
C10 H10 0.9300 .
C10 C15 1.376(5) 2
C11 C15 1.449(6) .
C12 C14 1.441(6) .
C13 H13 0.9300 .
C13 C14 1.391(6) .
C15 C10 1.376(5) 2
C16 C16 1.508(9) 2
C16 H16A 0.9700 .
C16 H16B 0.9700 .
C17 H17A 0.9700 .
C17 H17B 0.9700 .
C17 C18 1.482(7) .
C18 H18A 0.9700 .
C18 H18B 0.9700 .
C20 H20A 0.9600 .
C20 H20B 0.9600 .
C20 H20C 0.9600 .
C22 H22A 0.9600 .
C22 H22B 0.9600 .
C22 H22C 0.9600 .
C23 H23A 0.9600 .
C23 H23B 0.9600 .
C23 H23C 0.9600 .
C24 H24A 0.9600 .
C24 H24B 0.9600 .
C24 H24C 0.9600 .

loop_
_geom_torsion_atom_site_label_1
_geom_torsion_atom_site_label_2
_geom_torsion_atom_site_label_3
_geom_torsion_atom_site_label_4
_geom_torsion
_geom_torsion_site_symmetry_4
O1 C8 C14 C12 -174.6(4) .
O1 C8 C14 C13 13.8(6) .
O1 C8 C15 C10 -15.0(6) 2
O1 C8 C15 C11 174.2(4) .
N2 C13 C14 C8 178.0(4) .
N2 C13 C14 C12 6.3(7) .
N2 C17 C18 N6 -48.2(5) .
O3 C11 C15 C8 -175.0(4) .
O3 C11 C15 C10 13.9(6) 2
N4 C7 C9 C11 6.0(7) .
N4 C7 C9 C12 177.7(4) .
O5 C12 C14 C8 175.4(4) .
O5 C12 C14 C13 -13.2(6) .
C7 N4 C16 C16 94.1(5) 2
C7 C9 C11 O3 -12.3(6) .
C7 C9 C11 C15 166.0(4) .
C7 C9 C12 O5 11.8(6) .
C7 C9 C12 C14 -166.6(4) .
C9 C11 C15 C8 6.7(6) .
C9 C11 C15 C10 -164.4(3) 2
C9 C12 C14 C8 -6.1(6) .
C9 C12 C14 C13 165.3(4) .
C10 N6 C18 C17 92.1(5) .
C11 C9 C12 O5 -176.5(4) .
C11 C9 C12 C14 5.0(6) .
C12 C9 C11 O3 176.4(4) .
C12 C9 C11 C15 -5.3(5) .
C13 N2 C17 C18 98.6(5) .
C14 C8 C15 C10 163.1(4) 2
C14 C8 C15 C11 -7.7(6) .
C15 C8 C14 C12 7.3(6) .
C15 C8 C14 C13 -164.3(4) .
C16 N4 C7 C9 -159.9(4) .
C17 N2 C13 C14 -160.4(4) .
C18 N6 C10 C15 -157.4(4) 2
